data_7206548
loop_
_publ_author_name
'Carlucci, Lucia'
'Ciani, Gianfranco'
'Proserpio, Davide M.'
'Visconti, Marco'

_publ_section_title
;
 The novel metalloligand [Fe(bppd)3] (bppd =
 1,3-bis(4-pyridyl)-1,3-propanedionate) for the crystal engineering of
 heterometallic coordination networks with different silver salts.
 Anionic control of the structures
;
_journal_issue 19
_journal_name_full CrystEngComm
_journal_page_first 5891
_journal_paper_doi 10.1039/c1ce05520h
_journal_volume 13
_journal_year 2011
_chemical_formula_sum 'C152 H116 Ag5 Fe3 N18 O33 S5'
_chemical_formula_weight 3589.83
_space_group_IT_number 165
_symmetry_cell_setting trigonal
_symmetry_space_group_name_Hall '-P 3 2"c'
_symmetry_space_group_name_H-M 'P -3 c 1'
_atom_sites_solution_hydrogens geom
_atom_sites_solution_primary direct
_atom_sites_solution_secondary difmap
_cell_angle_alpha 90.00
_cell_angle_beta 90.00
_cell_angle_gamma 120.00
_cell_formula_units_Z 2
_cell_length_a 27.6841(11)
_cell_length_b 27.6841(11)
_cell_length_c 17.4801(14)
_cell_measurement_reflns_used 12741
_cell_measurement_temperature 120(2)
_cell_measurement_theta_max 19
_cell_measurement_theta_min 2
_cell_volume 11602.1(11)
_computing_molecular_graphics TOPOS
_computing_structure_refinement 'SHELXL-97 (Sheldrick, 1997)'
_computing_structure_solution SIR97
_diffrn_ambient_temperature 120(2)
_diffrn_measured_fraction_theta_full 1.000
_diffrn_measured_fraction_theta_max 0.997
_diffrn_measurement_method omega-scan
_diffrn_radiation_monochromator graphite
_diffrn_radiation_source 'fine-focus sealed tube'
_diffrn_radiation_type MoK\a
_diffrn_radiation_wavelength 0.71073
_diffrn_reflns_av_R_equivalents 0.1072
_diffrn_reflns_av_sigmaI/netI 0.0541
_diffrn_reflns_limit_h_max 34
_diffrn_reflns_limit_h_min -34
_diffrn_reflns_limit_k_max 34
_diffrn_reflns_limit_k_min -33
_diffrn_reflns_limit_l_max 21
_diffrn_reflns_limit_l_min -21
_diffrn_reflns_number 115880
_diffrn_reflns_theta_full 25.00
_diffrn_reflns_theta_max 26.44
_diffrn_reflns_theta_min 0.85
_diffrn_standards_decay_% 0
_exptl_absorpt_coefficient_mu 0.693
_exptl_absorpt_correction_T_max 1
_exptl_absorpt_correction_T_min 0.88
_exptl_absorpt_correction_type multi-scan
_exptl_absorpt_process_details
;(Sheldrick G.M.(1996),
SADABS University of Gottingen,Germany.)
;
_exptl_crystal_colour red
_exptl_crystal_density_diffrn 1.028
_exptl_crystal_density_method 'not measured'
_exptl_crystal_description hexagonal_prism
_exptl_crystal_F_000 3622
_exptl_crystal_size_max 0.340
_exptl_crystal_size_mid 0.320
_exptl_crystal_size_min 0.320
_refine_diff_density_max 5.351
_refine_diff_density_min -1.150
_refine_diff_density_rms 0.222
_refine_ls_extinction_method none
_refine_ls_goodness_of_fit_all 1.429
_refine_ls_hydrogen_treatment constr
_refine_ls_matrix_type full
_refine_ls_number_parameters 80
_refine_ls_number_reflns 7950
_refine_ls_number_restraints 189
_refine_ls_restrained_S_all 1.413
_refine_ls_R_factor_all 0.2368
_refine_ls_R_factor_gt 0.1667
_refine_ls_shift/su_max 0.003
_refine_ls_shift/su_mean 0.000
_refine_ls_structure_factor_coef Fsqd
_refine_ls_weighting_details 'calc w=1/[\s^2^(Fo^2^)+(0.2000P)^2^+0.0000P] where P=(Fo^2^+2Fc^2^)/3'
_refine_ls_weighting_scheme calc
_refine_ls_wR_factor_all 0.4550
_refine_ls_wR_factor_ref 0.4279
_reflns_number_gt 3903
_reflns_number_total 7950
_reflns_threshold_expression >2sigma(I)
_cod_data_source_file c1ce05520h.txt
_cod_data_source_block '[Fe(III)3L9Ag5](tosilate)5'
_cod_depositor_comments
;
The following automatic conversions were performed:

'_symmetry_cell_setting' value 'Trigonal' changed to 'trigonal'
according to /home/saulius/struct/CIF-dictionaries/cif_core.dic
dictionary named 'cif_core.dic' version 2.4.1 from 2010-06-29.

Automatic conversion script
Id: cif_fix_values 1715 2011-07-08 13:25:40Z adriana 
;
_cod_original_sg_symbol_H-M P-3c1
_cod_database_code 7206548

loop_
_symmetry_equiv_pos_as_xyz
'x, y, z'
'-y, x-y, z'
'-x+y, -x, z'
'x-y, -y, -z+1/2'
'-x, -x+y, -z+1/2'
'y, x, -z+1/2'
'-x, -y, -z'
'y, -x+y, -z'
'x-y, x, -z'
'-x+y, y, z-1/2'
'x, x-y, z-1/2'
'-y, -x, z-1/2'

loop_
_atom_site_label
_atom_site_type_symbol
_atom_site_fract_x
_atom_site_fract_y
_atom_site_fract_z
_atom_site_U_iso_or_equiv
_atom_site_adp_type
_atom_site_occupancy
_atom_site_symmetry_multiplicity
_atom_site_calc_flag
_atom_site_refinement_flags
C1 C 0.6482(7) 0.1000(7) 0.1917(10) 0.123(5) Uiso 1 1 d .
C2 C 0.6603(7) 0.0907(7) 0.1246(9) 0.127(5) Uiso 1 1 d .
H2 H 0.6725 0.1208 0.0914 0.152 Uiso 1 1 calc R
C3 C 0.6587(6) 0.0408(6) 0.0897(11) 0.120(5) Uiso 1 1 d .
C15 C 0.7118(4) -0.2350(4) -0.2499(6) 0.073(3) Uiso 1 1 d .
C14 C 0.7669(9) -0.2331(9) -0.2500 0.124(7) Uiso 1 2 d S
H14 H 0.8005 -0.1995 -0.2500 0.149 Uiso 1 2 calc SR
C9 C 0.6521(4) 0.1534(3) 0.2122(6) 0.0865(19) Uiso 1 1 d GD
C10 C 0.6467(4) 0.1593(4) 0.2902(5) 0.142(2) Uiso 1 1 d GD
H10 H 0.6414 0.1309 0.3237 0.170 Uiso 1 1 calc R
C12 C 0.6493(5) 0.2075(5) 0.3181(5) 0.166(3) Uiso 1 1 d GD
H12 H 0.6457 0.2115 0.3703 0.200 Uiso 1 1 calc R
N1 N 0.6573(4) 0.2499(4) 0.2680(7) 0.138(3) Uiso 1 1 d GD
C13 C 0.6627(5) 0.2440(4) 0.1900(7) 0.166(3) Uiso 1 1 d GD
H13 H 0.6680 0.2724 0.1565 0.200 Uiso 1 1 calc R
C11 C 0.6600(4) 0.1957(4) 0.1621(5) 0.142(2) Uiso 1 1 d GD
H11 H 0.6636 0.1918 0.1099 0.170 Uiso 1 1 calc R
C4 C 0.6603(4) 0.0303(4) 0.0147(4) 0.0865(19) Uiso 1 1 d GD
C6 C 0.6975(4) 0.0727(3) -0.0333(6) 0.142(2) Uiso 1 1 d GD
H6 H 0.7166 0.1093 -0.0159 0.170 Uiso 1 1 calc R
C8 C 0.7063(4) 0.0603(4) -0.1073(5) 0.166(3) Uiso 1 1 d GD
H8 H 0.7312 0.0886 -0.1394 0.200 Uiso 1 1 calc R
N2 N 0.6778(5) 0.0055(5) -0.1333(4) 0.138(3) Uiso 1 1 d GD
C7 C 0.6405(5) -0.0369(4) -0.0853(6) 0.166(3) Uiso 1 1 d GD
H7 H 0.6214 -0.0735 -0.1027 0.200 Uiso 1 1 calc R
C5 C 0.6318(4) -0.0244(3) -0.0113(5) 0.142(2) Uiso 1 1 d GD
H5 H 0.6069 -0.0528 0.0208 0.170 Uiso 1 1 calc R
C16 C 0.7152(4) -0.1796(3) -0.2461(5) 0.0865(19) Uiso 1 1 d GD
C17 C 0.7593(4) -0.1313(5) -0.2767(7) 0.142(2) Uiso 1 1 d GD
H17 H 0.7904 -0.1317 -0.2959 0.170 Uiso 1 1 calc R
C19 C 0.7569(4) -0.0823(4) -0.2784(7) 0.166(3) Uiso 1 1 d GD
H19 H 0.7864 -0.0500 -0.2988 0.200 Uiso 1 1 calc R
N3 N 0.7104(5) -0.0817(4) -0.2495(6) 0.138(3) Uiso 1 1 d GD
C20 C 0.6663(4) -0.1301(5) -0.2190(7) 0.166(3) Uiso 1 1 d GD
H20 H 0.6352 -0.1296 -0.1997 0.200 Uiso 1 1 calc R
C18 C 0.6687(4) -0.1790(4) -0.2173(7) 0.142(2) Uiso 1 1 d GD
H18 H 0.6392 -0.2114 -0.1969 0.170 Uiso 1 1 calc R
O1 O 0.6318(3) 0.0651(3) 0.2491(5) 0.089(2) Uiso 1 1 d .
O2 O 0.6379(3) -0.0014(3) 0.1399(4) 0.087(2) Uiso 1 1 d .
O3 O 0.7225(3) 0.0565(3) 0.2489(5) 0.090(2) Uiso 1 1 d .
Fe1 Fe 0.64401(8) 0.0000 0.2500 0.0821(8) Uani 1 2 d S
Ag1 Ag 0.6667 0.3333 0.30205(8) 0.0789(6) Uani 1 3 d S
Ag2 Ag 0.70832(5) 0.0000 -0.2500 0.0883(6) Uani 1 2 d S
S100 S 0.6667 0.3333 0.4922(4) 0.0195(14) Uiso 0.33 3 d SPG
C101 C 0.6289(2) 0.257371(9) 0.4956(4) 0.037(4) Uiso 0.33 1 d PG
C102 C 0.5760(3) 0.22997(17) 0.4638(9) 0.080(9) Uiso 0.33 1 d PG
C103 C 0.6526(4) 0.22723(17) 0.5249(9) 0.071(8) Uiso 0.33 1 d PG
C104 C 0.5465(4) 0.17214(17) 0.4609(10) 0.082(9) Uiso 0.33 1 d PG
C105 C 0.6226(6) 0.16931(16) 0.5209(10) 0.074(8) Uiso 0.33 1 d PG
C106 C 0.5696(5) 0.141063(9) 0.4892(9) 0.077(9) Uiso 0.33 1 d PG
C107 C 0.5379(7) 0.078516(18) 0.4859(12) 0.108(12) Uiso 0.33 1 d PG
O101 O 0.7013(5) 0.3441(2) 0.4228(7) 0.256(19) Uiso 0.33 1 d PG
O102 O 0.62869(14) 0.35062(17) 0.4913(10) 0.256(19) Uiso 0.33 1 d PG
O103 O 0.7026(5) 0.3485(2) 0.5616(7) 0.256(19) Uiso 0.33 1 d PG

loop_
_atom_site_aniso_label
_atom_site_aniso_U_11
_atom_site_aniso_U_22
_atom_site_aniso_U_33
_atom_site_aniso_U_23
_atom_site_aniso_U_13
_atom_site_aniso_U_12
Fe1 0.0877(13) 0.0468(11) 0.0981(17) 0.0096(10) 0.0048(5) 0.0234(6)
Ag1 0.0879(8) 0.0879(8) 0.0609(9) 0.000 0.000 0.0440(4)
Ag2 0.1017(8) 0.0723(8) 0.0810(9) -0.0141(6) -0.0071(3) 0.0362(4)

loop_
_atom_type_symbol
_atom_type_description
_atom_type_scat_dispersion_real
_atom_type_scat_dispersion_imag
_atom_type_scat_source
C C 0.0033 0.0016 'International Tables Vol C Tables 4.2.6.8 and 6.1.1.4'
H H 0.0000 0.0000 'International Tables Vol C Tables 4.2.6.8 and 6.1.1.4'
N N 0.0061 0.0033 'International Tables Vol C Tables 4.2.6.8 and 6.1.1.4'
O O 0.0106 0.0060 'International Tables Vol C Tables 4.2.6.8 and 6.1.1.4'
S S 0.1246 0.1234 'International Tables Vol C Tables 4.2.6.8 and 6.1.1.4'
Fe Fe 0.3463 0.8444 'International Tables Vol C Tables 4.2.6.8 and 6.1.1.4'
Ag Ag -0.8971 1.1015 'International Tables Vol C Tables 4.2.6.8 and 6.1.1.4'

loop_
_geom_angle_atom_site_label_1
_geom_angle_atom_site_label_2
_geom_angle_atom_site_label_3
_geom_angle
_geom_angle_site_symmetry_1
_geom_angle_site_symmetry_3
C2 C1 O1 125.6(16) . .
C2 C1 C9 122.1(16) . .
O1 C1 C9 112.3(13) . .
C1 C2 C3 132.3(17) . .
C1 C2 H2 113.9 . .
C3 C2 H2 113.9 . .
C4 C3 O2 119.7(13) . .
C4 C3 C2 127.4(15) . .
O2 C3 C2 110.0(14) . .
O3 C15 C14 125.5(12) 9_545 .
O3 C15 C16 119.2(9) 9_545 .
C14 C15 C16 115.1(11) . .
C15 C14 C15 116.5(17) . 6_644
C15 C14 H14 121.7 . .
C15 C14 H14 121.7 6_644 .
C10 C9 C11 120.0 . .
C10 C9 C1 113.5(10) . .
C11 C9 C1 126.5(10) . .
C12 C10 C9 120.0 . .
C12 C10 H10 120.0 . .
C9 C10 H10 120.0 . .
C10 C12 N1 120.0 . .
C10 C12 H12 120.0 . .
N1 C12 H12 120.0 . .
C13 N1 C12 120.0 . .
C13 N1 Ag1 114.3(7) . .
C12 N1 Ag1 125.6(7) . .
N1 C13 C11 120.0 . .
N1 C13 H13 120.0 . .
C11 C13 H13 120.0 . .
C13 C11 C9 120.0 . .
C13 C11 H11 120.0 . .
C9 C11 H11 120.0 . .
C3 C4 C6 119.8(10) . .
C3 C4 C5 119.3(10) . .
C6 C4 C5 120.0 . .
C4 C6 C8 120.0 . .
C4 C6 H6 120.0 . .
C8 C6 H6 120.0 . .
N2 C8 C6 120.0 . .
N2 C8 H8 120.0 . .
C6 C8 H8 120.0 . .
C8 N2 C7 120.0 . .
C8 N2 Ag2 110.1(6) . .
C7 N2 Ag2 129.6(6) . .
C5 C7 N2 120.0 . .
C5 C7 H7 120.0 . .
N2 C7 H7 120.0 . .
C7 C5 C4 120.0 . .
C7 C5 H5 120.0 . .
C4 C5 H5 120.0 . .
C17 C16 C18 120.0 . .
C17 C16 C15 123.1(8) . .
C18 C16 C15 116.5(8) . .
C16 C17 C19 120.0 . .
C16 C17 H17 120.0 . .
C19 C17 H17 120.0 . .
N3 C19 C17 120.0 . .
N3 C19 H19 120.0 . .
C17 C19 H19 120.0 . .
C19 N3 C20 120.0 . .
C19 N3 Ag2 119.4(6) . .
C20 N3 Ag2 120.6(6) . .
N3 C20 C18 120.0 . .
N3 C20 H20 120.0 . .
C18 C20 H20 120.0 . .
C20 C18 C16 120.0 . .
C20 C18 H18 120.0 . .
C16 C18 H18 120.0 . .
C1 O1 Fe1 121.4(9) . .
C3 O2 Fe1 129.8(9) . .
C15 O3 Fe1 131.9(7) 8_665 .
O2 Fe1 O2 171.2(4) . 4
O2 Fe1 O3 93.0(3) . 4
O2 Fe1 O3 93.3(3) 4 4
O2 Fe1 O3 93.3(3) . .
O2 Fe1 O3 93.0(3) 4 .
O3 Fe1 O3 88.5(5) 4 .
O2 Fe1 O1 87.6(3) . .
O2 Fe1 O1 86.9(3) 4 .
O3 Fe1 O1 172.7(3) 4 .
O3 Fe1 O1 84.2(3) . .
O2 Fe1 O1 86.9(3) . 4
O2 Fe1 O1 87.6(3) 4 4
O3 Fe1 O1 84.2(3) 4 4
O3 Fe1 O1 172.7(3) . 4
O1 Fe1 O1 103.1(5) . 4
O101 Ag1 O101 37.7(5) . 3_665
O101 Ag1 O101 37.7(6) . 2_655
O101 Ag1 N1 125.0(9) . 3_665
O101 Ag1 N1 101.7(8) 3_665 3_665
O101 Ag1 N1 87.3(9) 2_655 3_665
O101 Ag1 N1 87.3(9) . 2_655
O101 Ag1 N1 125.0(9) 3_665 2_655
O101 Ag1 N1 101.7(9) 2_655 2_655
N1 Ag1 N1 113.4(7) 3_665 2_655
O101 Ag1 N1 101.7(4) . .
O101 Ag1 N1 87.3(4) 3_665 .
O101 Ag1 N1 125.0(5) 2_655 .
N1 Ag1 N1 113.4(7) 3_665 .
N1 Ag1 N1 113.4(6) 2_655 .
N2 Ag2 N2 131.5(10) . 4_554
N2 Ag2 N3 99.6(8) . 4_554
N2 Ag2 N3 105.1(12) 4_554 4_554
N2 Ag2 N3 105.1(4) . .
N2 Ag2 N3 99.6(9) 4_554 .
N3 Ag2 N3 117.5(10) 4_554 .
O102 S100 O102 120.0 2_655 3_665
O102 S100 O102 120.0(3) 2_655 .
O102 S100 O102 120.0(3) 3_665 .
O102 S100 O101 57.9(3) 2_655 3_665
O102 S100 O101 117.2(9) 3_665 3_665
O102 S100 O101 92.5(7) . 3_665
O102 S100 O101 117.2(5) 2_655 2_655
O102 S100 O101 92.5(4) 3_665 2_655
O102 S100 O101 57.9(8) . 2_655
O101 S100 O101 59.5(5) 3_665 2_655
O102 S100 O101 92.52(16) 2_655 .
O102 S100 O101 57.90(8) 3_665 .
O102 S100 O101 117.2 . .
O101 S100 O101 59.5(9) 3_665 .
O101 S100 O101 59.5(8) 2_655 .
O102 S100 O103 57.0(3) 2_655 3_665
O102 S100 O103 115.9(9) 3_665 3_665
O102 S100 O103 97.9(8) . 3_665
O101 S100 O103 109.70(16) 3_665 3_665
O101 S100 O103 150.3(6) 2_655 3_665
O101 S100 O103 142.7(5) . 3_665
O102 S100 O103 97.93(16) 2_655 .
O102 S100 O103 57.03(6) 3_665 .
O102 S100 O103 115.9 . .
O101 S100 O103 150.3(6) 3_665 .
O101 S100 O103 142.7(4) 2_655 .
O101 S100 O103 109.7 . .
O103 S100 O103 60.4(8) 3_665 .
O102 S100 O103 115.9(5) 2_655 2_655
O102 S100 O103 97.9(4) 3_665 2_655
O102 S100 O103 57.0(8) . 2_655
O101 S100 O103 142.7(6) 3_665 2_655
O101 S100 O103 109.70(15) 2_655 2_655
O101 S100 O103 150.3(4) . 2_655
O103 S100 O103 60.4(5) 3_665 2_655
O103 S100 O103 60.4(7) . 2_655
O102 S100 C101 12.3(3) 2_655 .
O102 S100 C101 132.0(3) 3_665 .
O102 S100 C101 108.0 . .
O101 S100 C101 57.8(4) 3_665 .
O101 S100 C101 114.5(4) 2_655 .
O101 S100 C101 101.4 . .
O103 S100 C101 52.8(4) 3_665 .
O103 S100 C101 102.5 . .
O103 S100 C101 108.0(4) 2_655 .
O102 S100 C101 108.0 2_655 2_655
O102 S100 C101 12.3 3_665 2_655
O102 S100 C101 132.0(3) . 2_655
O101 S100 C101 114.5(9) 3_665 2_655
O101 S100 C101 101.4(5) 2_655 2_655
O101 S100 C101 57.8 . 2_655
O103 S100 C101 108.0(9) 3_665 2_655
O103 S100 C101 52.8 . 2_655
O103 S100 C101 102.5(5) 2_655 2_655
C101 S100 C101 119.9(3) . 2_655
O102 S100 C101 132.0 2_655 3_665
O102 S100 C101 108.0 3_665 3_665
O102 S100 C101 12.3(3) . 3_665
O101 S100 C101 101.4(6) 3_665 3_665
O101 S100 C101 57.8(8) 2_655 3_665
O103 S100 C101 102.5(6) 3_665 3_665
O103 S100 C101 52.8(8) 2_655 3_665
C101 S100 C101 119.9(3) . 3_665
C101 S100 C101 119.9 2_655 3_665
O102 C101 C102 137.6(5) 2_655 .
O102 C101 C103 97.0(7) 2_655 .
C102 C101 C103 120.3 . .
O102 C101 O103 65.0(8) 2_655 3_665
C102 C101 O103 124.6(9) . 3_665
C103 C101 O103 95.3(5) . 3_665
O102 C101 O101 55.0(8) 2_655 3_665
C102 C101 O101 83.3(9) . 3_665
C103 C101 O101 134.1(7) . 3_665
O103 C101 O101 101.87(7) 3_665 3_665
O102 C101 S100 30.0(7) 2_655 .
C102 C101 S100 117.3 . .
C103 C101 S100 122.3 . .
O103 C101 S100 52.2(5) 3_665 .
O101 C101 S100 50.5(5) 3_665 .
C101 C102 C104 119.9 . .
C101 C102 O102 12.10(11) . 2_655
C101 C103 C105 119.1 . .
C101 C103 O102 21.34(17) . 2_655
C102 C104 C106 120.8 . .
C106 C105 C103 121.5 . .
C105 C106 C104 118.4 . .
C105 C106 C107 120.6 . .
C104 C106 C107 120.9 . .
O102 O101 O101 92.1(3) 3_665 2_655
O102 O101 O101 116.46(17) 3_665 3_665
O101 O101 O101 60.0 2_655 3_665
O102 O101 S100 56.45(18) 3_665 .
O101 O101 S100 60.25(14) 2_655 .
O101 O101 S100 60.24(14) 3_665 .
O102 O101 C101 20.0(2) 3_665 2_655
O101 O101 C101 111.9(2) 2_655 2_655
O101 O101 C101 128.1(2) 3_665 2_655
S100 O101 C101 71.66(12) . 2_655
O102 O101 Ag1 155.5(6) 3_665 .
O101 O101 Ag1 71.1(9) 2_655 .
O101 O101 Ag1 71.1(7) 3_665 .
S100 O101 Ag1 123.1(9) . .
C101 O101 Ag1 160.1(6) 2_655 .
C101 O102 O103 92.6(9) 3_665 2_655
C101 O102 S100 137.7(5) 3_665 .
O103 O102 S100 66.5(10) 2_655 .
C101 O102 O101 105.0(10) 3_665 2_655
O103 O102 O101 124.8(4) 2_655 2_655
S100 O102 O101 65.7(10) . 2_655
C101 O102 C103 61.62(15) 3_665 3_665
O103 O102 C103 93.5(7) 2_655 3_665
S100 O102 C103 149.5(4) . 3_665
O101 O102 C103 141.0(7) 2_655 3_665
C101 O102 C102 30.3(4) 3_665 3_665
O103 O102 C102 104.4(9) 2_655 3_665
S100 O102 C102 117.2(4) . 3_665
O101 O102 C102 75.4(7) 2_655 3_665
C103 O102 C102 89.1(5) 3_665 3_665
O102 O103 S100 56.51(17) 3_665 .
O102 O103 C101 22.5(2) 3_665 2_655
S100 O103 C101 74.99(14) . 2_655
O102 O103 O103 114.84(10) 3_665 3_665
S100 O103 O103 59.81(17) . 3_665
C101 O103 O103 127.0(3) 2_655 3_665
O102 O103 O103 97.2(3) 3_665 2_655
S100 O103 O103 59.81(17) . 2_655
C101 O103 O103 119.3(3) 2_655 2_655
O103 O103 O103 60.0 3_665 2_655

loop_
_geom_bond_atom_site_label_1
_geom_bond_atom_site_label_2
_geom_bond_distance
_geom_bond_site_symmetry_2
C1 C2 1.282(19) .
C1 O1 1.306(16) .
C1 C9 1.470(17) .
C2 C3 1.49(2) .
C2 H2 0.9300 .
C3 C4 1.349(19) .
C3 O2 1.339(17) .
C15 O3 1.224(11) 9_545
C15 C14 1.498(15) .
C15 C16 1.491(13) .
C14 C15 1.498(15) 6_644
C14 H14 0.9300 .
C9 C10 1.3900 .
C9 C11 1.3900 .
C10 C12 1.3900 .
C10 H10 0.9300 .
C12 N1 1.3900 .
C12 H12 0.9300 .
N1 C13 1.3900 .
N1 Ag1 2.271(7) .
C13 C11 1.3900 .
C13 H13 0.9300 .
C11 H11 0.9300 .
C4 C6 1.3900 .
C4 C5 1.3900 .
C6 C8 1.3900 .
C6 H6 0.9300 .
C8 N2 1.3900 .
C8 H8 0.9300 .
N2 C7 1.3900 .
N2 Ag2 2.243(7) .
C7 C5 1.3900 .
C7 H7 0.9300 .
C5 H5 0.9300 .
C16 C17 1.3900 .
C16 C18 1.3900 .
C17 C19 1.3900 .
C17 H17 0.9300 .
C19 N3 1.3900 .
C19 H19 0.9300 .
N3 C20 1.3900 .
N3 Ag2 2.292(8) .
C20 C18 1.3900 .
C20 H20 0.9300 .
C18 H18 0.9300 .
O1 Fe1 1.994(8) .
O2 Fe1 1.931(7) .
O3 C15 1.224(11) 8_665
O3 Fe1 1.943(8) .
Fe1 O2 1.931(7) 4
Fe1 O3 1.943(8) 4
Fe1 O1 1.994(8) 4
Ag1 O101 2.275(16) .
Ag1 O101 2.275(7) 3_665
Ag1 O101 2.275(8) 2_655
Ag1 N1 2.271(13) 3_665
Ag1 N1 2.271(13) 2_655
Ag2 N2 2.243(13) 4_554
Ag2 N3 2.292(14) 4_554
S100 O102 1.356(4) 2_655
S100 O102 1.356(4) 3_665
S100 O102 1.3555 .
S100 O101 1.482(10) 3_665
S100 O101 1.482(14) 2_655
S100 O101 1.4818 .
S100 O103 1.490(9) 3_665
S100 O103 1.4902 .
S100 O103 1.490(15) 2_655
S100 C101 1.8222 .
S100 C101 1.822(5) 2_655
S100 C101 1.822(5) 3_665
C101 O102 0.5747(15) 2_655
C101 C102 1.3849 .
C101 C103 1.3900 .
C101 O103 1.504(8) 3_665
C101 O101 1.625(7) 3_665
C102 C104 1.3875 .
C102 O102 1.850(4) 2_655
C103 C105 1.3908 .
C103 O102 1.568(5) 2_655
C104 C106 1.3941 .
C105 C106 1.3875 .
C106 C107 1.5008 .
O101 O102 1.3778 3_665
O101 O101 1.47(2) 2_655
O101 O101 1.47(2) 3_665
O101 C101 1.625(4) 2_655
O102 C101 0.575(9) 3_665
O102 O103 1.364(9) 2_655
O102 O101 1.378(10) 2_655
O102 C103 1.568(11) 3_665
O102 C102 1.850(13) 3_665
O103 O102 1.3637 3_665
O103 C101 1.504(4) 2_655
O103 O103 1.50(2) 3_665
O103 O103 1.50(2) 2_655

loop_
_platon_squeeze_void_nr
_platon_squeeze_void_average_x
_platon_squeeze_void_average_y
_platon_squeeze_void_average_z
_platon_squeeze_void_volume
_platon_squeeze_void_count_electrons
_platon_squeeze_void_content
1 0.000 0.000 -0.005 5775 3089 ' '
